data_7127359
loop_
_publ_author_name
'Song, Lixing'
'Robeyns, Koen'
'Tumanov, Nikolay'
'Wouters, Johan'
'Leyssens, Tom'

_publ_section_title
;
 Combining API in a dual-drug ternary cocrystal approach.
;
_journal_issue 86
_journal_name_full 'Chemical communications (Cambridge, England)'
_journal_page_first 13229
_journal_page_last 13232
_journal_paper_doi 10.1039/d0cc05788f
_journal_volume 56
_journal_year 2020
_chemical_absolute_configuration rmad
_chemical_formula_moiety 'C22 H36 Ca N6 O6, 2(Cl)'
_chemical_formula_sum 'C22 H36 Ca Cl2 N6 O6'
_chemical_formula_weight 591.55
_chemical_name_common 'CaCl2 Levetiracetam Nicotinamide'
_chemical_name_systematic 'CaCl2 (S)-2-(2-oxopyrrolidin-1-yl)butanamide pyridine-3-carboxamide'
_space_group_crystal_system monoclinic
_space_group_IT_number 4
_space_group_name_Hall 'P 2yb'
_space_group_name_H-M_alt 'P 1 21 1'
_atom_sites_solution_hydrogens mixed
_audit_creation_method SHELXL-2014/7
_audit_update_record
;
2020-08-24 deposited with the CCDC.	2020-10-01 downloaded from the CCDC.
;
_cell_angle_alpha 90
_cell_angle_beta 92.338(4)
_cell_angle_gamma 90
_cell_formula_units_Z 2
_cell_length_a 11.9243(5)
_cell_length_b 8.0669(3)
_cell_length_c 15.4348(7)
_cell_measurement_reflns_used 4820
_cell_measurement_temperature 296(2)
_cell_measurement_theta_max 25.6090
_cell_measurement_theta_min 3.0430
_cell_volume 1483.47(11)
_computing_cell_refinement 'CrysAlisPro 1.171.40.16b (Rigaku OD, 2018)'
_computing_data_collection MAR
_computing_data_reduction 'CrysAlisPro 1.171.40.16b (Rigaku OD, 2018)'
_computing_molecular_graphics 'MERCURY (Macrae et al., 2008)'
_computing_publication_material
;

'MERCURY (Macrae et al., 2008), Platon (Spek, 2009)'



;
_computing_structure_refinement 'SHELXL-2014/7 (Sheldrick, 2014)'
_computing_structure_solution 'SHELXT (Sheldrick, 2015)'
_diffrn_ambient_temperature 296(2)
_diffrn_measured_fraction_theta_full 0.998
_diffrn_measured_fraction_theta_max 0.998
_diffrn_measurement_device_type 'MAR345 image plate'
_diffrn_measurement_method '100 images, \D\F 2.0\% '
_diffrn_radiation_monochromator 'Xenocs Fox3D mirror'
_diffrn_radiation_type MoK\a
_diffrn_radiation_wavelength 0.71073
_diffrn_reflns_av_R_equivalents 0.0406
_diffrn_reflns_av_unetI/netI 0.0542
_diffrn_reflns_Laue_measured_fraction_full 0.998
_diffrn_reflns_Laue_measured_fraction_max 0.998
_diffrn_reflns_limit_h_max 14
_diffrn_reflns_limit_h_min -14
_diffrn_reflns_limit_k_max 9
_diffrn_reflns_limit_k_min -9
_diffrn_reflns_limit_l_max 18
_diffrn_reflns_limit_l_min -18
_diffrn_reflns_number 11004
_diffrn_reflns_point_group_measured_fraction_full 0.995
_diffrn_reflns_point_group_measured_fraction_max 0.995
_diffrn_reflns_theta_full 25.242
_diffrn_reflns_theta_max 25.691
_diffrn_reflns_theta_min 3.050
_diffrn_source 'Rigaku UltraX 18 rotating anode'
_exptl_absorpt_coefficient_mu 0.436
_exptl_absorpt_correction_T_max 1.00000
_exptl_absorpt_correction_T_min 0.62749
_exptl_absorpt_correction_type multi-scan
_exptl_absorpt_process_details
;
CrysAlisPro, Agilent Technologies,
Version 1.171.37.35 (release 13-08-2014 CrysAlis171 .NET)
(compiled Aug 13 2014,18:06:01)
Empirical absorption correction using spherical harmonics,
 implemented in SCALE3 ABSPACK scaling algorithm.
;
_exptl_crystal_colour colourless
_exptl_crystal_density_diffrn 1.324
_exptl_crystal_description rod
_exptl_crystal_F_000 624
_exptl_crystal_recrystallization_method 'Re-crystallisation from solvent: methanol'
_exptl_crystal_size_max 0.45
_exptl_crystal_size_mid 0.07
_exptl_crystal_size_min 0.03
_refine_diff_density_max 0.200
_refine_diff_density_min -0.174
_refine_diff_density_rms 0.041
_refine_ls_abs_structure_details
;
 Flack x determined using 1707 quotients [(I+)-(I-)]/[(I+)+(I-)]
 (Parsons, Flack and Wagner, Acta Cryst. B69 (2013) 249-259).
;
_refine_ls_abs_structure_Flack 0.02(3)
_refine_ls_extinction_method none
_refine_ls_goodness_of_fit_ref 1.031
_refine_ls_hydrogen_treatment mixed
_refine_ls_matrix_type full
_refine_ls_number_parameters 349
_refine_ls_number_reflns 5624
_refine_ls_number_restraints 5
_refine_ls_restrained_S_all 1.030
_refine_ls_R_factor_all 0.0581
_refine_ls_R_factor_gt 0.0433
_refine_ls_shift/su_max 0.000
_refine_ls_shift/su_mean 0.000
_refine_ls_structure_factor_coef Fsqd
_refine_ls_weighting_details 'w=1/[\s^2^(Fo^2^)+(0.0394P)^2^+0.1892P] where P=(Fo^2^+2Fc^2^)/3'
_refine_ls_weighting_scheme calc
_refine_ls_wR_factor_gt 0.0900
_refine_ls_wR_factor_ref 0.0959
_reflns_Friedel_coverage 0.852
_reflns_Friedel_fraction_full 0.992
_reflns_Friedel_fraction_max 0.991
_reflns_number_gt 4624
_reflns_number_total 5624
_reflns_threshold_expression 'I > 2\s(I)'
_cod_data_source_file d0cc05788f2.cif
_cod_data_source_block ls_R2B6CaCl2
_cod_depositor_comments 'Adding full bibliography for 7127358--7127360.cif.'
_cod_original_cell_volume 1483.46(11)
_cod_original_sg_symbol_H-M 'P 21'
_cod_database_code 7127359
_shelx_shelxl_version_number 2014/7
_shelx_space_group_comment
;
The symmetry employed for this shelxl refinement is uniquely defined
by the following loop, which should always be used as a source of
symmetry information in preference to the above space-group names.
They are only intended as comments.
;

loop_
_space_group_symop_operation_xyz
'x, y, z'
'-x, y+1/2, -z'

loop_
_atom_site_label
_atom_site_type_symbol
_atom_site_fract_x
_atom_site_fract_y
_atom_site_fract_z
_atom_site_U_iso_or_equiv
_atom_site_adp_type
_atom_site_occupancy
_atom_site_site_symmetry_order
_atom_site_calc_flag
_atom_site_refinement_flags_posn
_atom_site_refinement_flags_adp
_atom_site_refinement_flags_occupancy
_atom_site_disorder_assembly
_atom_site_disorder_group
Ca1 Ca 0.26773(6) 0.49650(10) 0.74852(6) 0.0344(2) Uani 1 1 d . . . . .
Cl2 Cl 0.96509(10) 0.77222(16) 0.64855(9) 0.0612(4) Uani 1 1 d . . . . .
Cl3 Cl 0.93897(10) 0.22523(16) 0.83021(10) 0.0643(4) Uani 1 1 d . . . . .
O4 O 0.2746(3) 0.3331(4) 0.8700(2) 0.0599(10) Uani 1 1 d . . . . .
C5 C 0.2251(4) 0.2733(6) 0.9309(3) 0.0427(10) Uani 1 1 d . . . . .
C6 C 0.1598(5) 0.3643(7) 0.9961(4) 0.0708(17) Uani 1 1 d . . . . .
H6A H 0.2093 0.4291 1.0342 0.085 Uiso 1 1 calc R U . . .
H6B H 0.1056 0.4380 0.9677 0.085 Uiso 1 1 calc R U . . .
C7 C 0.1019(5) 0.2339(9) 1.0457(4) 0.0797(18) Uani 1 1 d . . . . .
H7A H 0.0236 0.2256 1.0266 0.096 Uiso 1 1 calc R U . . .
H7B H 0.1061 0.2586 1.1073 0.096 Uiso 1 1 calc R U . . .
C8 C 0.1640(5) 0.0730(7) 1.0272(3) 0.0581(14) Uani 1 1 d . . . . .
H8A H 0.2157 0.0440 1.0750 0.070 Uiso 1 1 calc R U . . .
H8B H 0.1119 -0.0178 1.0169 0.070 Uiso 1 1 calc R U . . .
N9 N 0.2242(3) 0.1119(4) 0.9493(2) 0.0360(8) Uani 1 1 d . . . . .
C10 C 0.2896(3) -0.0099(6) 0.9034(3) 0.0361(8) Uani 1 1 d . . . . .
H10 H 0.3339 0.0519 0.8621 0.043 Uiso 1 1 calc R U . . .
C11 C 0.2162(4) -0.1294(5) 0.8504(3) 0.0370(10) Uani 1 1 d . . . . .
O12 O 0.2596(3) -0.2569(4) 0.8228(2) 0.0577(9) Uani 1 1 d . . . . .
N13 N 0.1109(3) -0.0911(5) 0.8320(2) 0.0475(10) Uani 1 1 d . . . . .
H13A H 0.0699 -0.1557 0.7997 0.057 Uiso 1 1 calc R U . . .
H13B H 0.0830 -0.0014 0.8522 0.057 Uiso 1 1 calc R U . . .
C14 C 0.3727(4) -0.1001(7) 0.9639(4) 0.0625(14) Uani 1 1 d . . . . .
H14A H 0.4106 -0.1850 0.9315 0.075 Uiso 1 1 calc R U . . .
H14B H 0.3322 -0.1545 1.0091 0.075 Uiso 1 1 calc R U . . .
C15 C 0.4603(5) 0.0168(10) 1.0055(4) 0.088(2) Uani 1 1 d . . . . .
H15A H 0.5019 0.0688 0.9610 0.132 Uiso 1 1 calc R U . . .
H15B H 0.5106 -0.0452 1.0433 0.132 Uiso 1 1 calc R U . . .
H15C H 0.4233 0.1002 1.0383 0.132 Uiso 1 1 calc R U . . .
O16 O 0.2747(3) 0.6572(4) 0.6265(2) 0.0532(9) Uani 1 1 d . . . . .
C17 C 0.2311(3) 0.7230(5) 0.5618(3) 0.0379(10) Uani 1 1 d . . . . .
C18 C 0.1668(5) 0.6380(7) 0.4893(4) 0.0659(16) Uani 1 1 d . . . . .
H18A H 0.1086 0.5674 0.5114 0.079 Uiso 1 1 calc R U . . .
H18B H 0.2161 0.5716 0.4549 0.079 Uiso 1 1 calc R U . . .
C19 C 0.1166(6) 0.7793(9) 0.4367(4) 0.086(2) Uani 1 1 d . . . . .
H19A H 0.1210 0.7568 0.3752 0.104 Uiso 1 1 calc R U . . .
H19B H 0.0385 0.7950 0.4499 0.104 Uiso 1 1 calc R U . . .
C20 C 0.1835(5) 0.9290(7) 0.4612(3) 0.0655(15) Uani 1 1 d . . . . .
H20A H 0.2392 0.9520 0.4187 0.079 Uiso 1 1 calc R U . . .
H20B H 0.1355 1.0252 0.4664 0.079 Uiso 1 1 calc R U . . .
N21 N 0.2368(3) 0.8848(4) 0.5449(2) 0.0366(8) Uani 1 1 d . . . . .
C22 C 0.3037(3) 1.0004(6) 0.5976(3) 0.0429(10) Uani 1 1 d . . . . .
H22 H 0.3412 0.9347 0.6437 0.052 Uiso 1 1 calc R U . . .
C23 C 0.2342(4) 1.1288(5) 0.6423(3) 0.0425(11) Uani 1 1 d . . . . .
O24 O 0.2804(3) 1.2549(4) 0.6704(3) 0.0656(10) Uani 1 1 d . . . . .
N25 N 0.1269(3) 1.0982(5) 0.6511(3) 0.0577(11) Uani 1 1 d . . . . .
H25A H 0.0859 1.1682 0.6776 0.069 Uiso 1 1 calc R U . . .
H25B H 0.0977 1.0083 0.6305 0.069 Uiso 1 1 calc R U . . .
C26 C 0.3965(5) 1.0812(7) 0.5470(5) 0.0790(19) Uani 1 1 d . . . . .
H26A H 0.3626 1.1446 0.4994 0.095 Uiso 1 1 calc R U . . .
H26B H 0.4377 1.1579 0.5849 0.095 Uiso 1 1 calc R U . . .
C27 C 0.4777(6) 0.9583(9) 0.5113(6) 0.105(3) Uani 1 1 d . . . . .
H27A H 0.5164 0.9015 0.5583 0.158 Uiso 1 1 calc R U . . .
H27B H 0.5312 1.0156 0.4773 0.158 Uiso 1 1 calc R U . . .
H27C H 0.4374 0.8793 0.4754 0.158 Uiso 1 1 calc R U . . .
N28 N 0.4753(3) 0.5279(4) 0.7537(2) 0.0439(9) Uani 1 1 d . . . A 1
C29 C 0.5517(4) 0.4084(6) 0.7541(3) 0.0503(12) Uani 1 1 d . . . A 1
H29 H 0.5267 0.2992 0.7552 0.060 Uiso 1 1 calc R U . A 1
C30 C 0.6647(4) 0.4354(6) 0.7532(3) 0.0533(13) Uani 1 1 d . . . A 1
H30 H 0.7146 0.3467 0.7532 0.064 Uiso 1 1 calc R U . A 1
C31 C 0.7040(4) 0.5976(6) 0.7523(3) 0.0468(11) Uani 1 1 d . . . A 1
H31 H 0.7803 0.6199 0.7502 0.056 Uiso 1 1 calc R U . A 1
C32 C 0.6269(3) 0.7239(5) 0.7544(3) 0.0395(10) Uani 1 1 d D . . A 1
C33 C 0.5144(4) 0.6846(6) 0.7549(3) 0.0455(11) Uani 1 1 d . . . A 1
H33 H 0.4628 0.7709 0.7561 0.055 Uiso 1 1 calc R U . A 1
C34 C 0.6571(8) 0.9057(7) 0.7654(10) 0.057(2) Uani 0.90(5) 1 d D . P A 1
O35 O 0.5875(6) 1.0018(10) 0.7912(16) 0.100(4) Uani 0.90(5) 1 d D . P A 1
N36 N 0.7613(5) 0.9484(11) 0.7500(14) 0.063(3) Uani 0.90(5) 1 d D . P A 1
H36A H 0.7831 1.0491 0.7582 0.076 Uiso 0.90(5) 1 calc R U P A 1
H36B H 0.8075 0.8756 0.7317 0.076 Uiso 0.90(5) 1 calc R U P A 1
C34B C 0.664(7) 0.904(3) 0.750(10) 0.057(2) Uani 0.10(5) 1 d DG . P A 2
O35B O 0.589(6) 1.006(10) 0.751(10) 0.100(4) Uani 0.10(5) 1 d DG . P A 2
N36B N 0.762(5) 0.932(11) 0.716(8) 0.063(3) Uani 0.10(5) 1 d DG . P A 2
H36C H 0.7755 1.0262 0.6933 0.076 Uiso 0.10(5) 1 calc R U P A 2
H36D H 0.8119 0.8549 0.7171 0.076 Uiso 0.10(5) 1 calc R U P A 2
O37 O 0.0746(3) 0.4768(7) 0.7381(4) 0.0923(17) Uani 1 1 d . . . . .
H37A H 0.043(7) 0.417(12) 0.768(6) 0.138 Uiso 1 1 d . U . . .
H37B H 0.039(7) 0.558(11) 0.721(6) 0.138 Uiso 1 1 d . U . . .

loop_
_atom_site_aniso_label
_atom_site_aniso_U_11
_atom_site_aniso_U_22
_atom_site_aniso_U_33
_atom_site_aniso_U_23
_atom_site_aniso_U_13
_atom_site_aniso_U_12
Ca1 0.0332(4) 0.0211(3) 0.0488(5) -0.0022(4) -0.0004(3) -0.0032(4)
Cl2 0.0478(7) 0.0563(8) 0.0792(9) -0.0116(7) 0.0004(6) -0.0079(6)
Cl3 0.0497(7) 0.0512(7) 0.0912(10) -0.0029(7) -0.0065(6) -0.0047(6)
O4 0.070(2) 0.045(2) 0.064(2) 0.0205(18) -0.0024(19) -0.0042(17)
C5 0.046(3) 0.034(2) 0.047(3) -0.005(2) -0.009(2) 0.001(2)
C6 0.071(4) 0.052(3) 0.089(4) -0.027(3) -0.004(3) 0.018(3)
C7 0.082(4) 0.101(5) 0.058(3) -0.019(4) 0.017(3) 0.024(4)
C8 0.068(3) 0.067(3) 0.040(3) 0.001(3) 0.018(3) -0.001(3)
N9 0.046(2) 0.0301(18) 0.0322(19) -0.0036(15) 0.0009(16) 0.0004(15)
C10 0.041(2) 0.0307(19) 0.037(2) -0.006(2) 0.0014(17) -0.004(2)
C11 0.045(3) 0.030(2) 0.037(2) -0.0006(19) 0.0041(19) -0.0033(19)
O12 0.0547(19) 0.042(2) 0.076(2) -0.0259(19) 0.0023(17) 0.0055(16)
N13 0.043(2) 0.048(2) 0.052(2) -0.016(2) -0.0063(18) -0.0009(18)
C14 0.059(3) 0.060(3) 0.067(3) -0.012(3) -0.019(3) 0.019(3)
C15 0.062(3) 0.111(5) 0.090(4) -0.032(4) -0.029(3) 0.012(4)
O16 0.062(2) 0.0376(18) 0.059(2) 0.0131(16) -0.0012(18) -0.0011(16)
C17 0.043(2) 0.031(2) 0.040(2) -0.007(2) 0.0008(19) -0.0019(19)
C18 0.068(4) 0.058(3) 0.072(4) -0.027(3) -0.004(3) -0.009(3)
C19 0.086(4) 0.115(6) 0.056(4) -0.025(4) -0.026(3) 0.008(4)
C20 0.080(4) 0.076(4) 0.039(3) 0.011(3) -0.012(3) 0.012(3)
N21 0.049(2) 0.0285(18) 0.0319(19) -0.0019(15) -0.0028(16) 0.0011(16)
C22 0.046(2) 0.0271(19) 0.055(3) -0.004(2) -0.0023(19) -0.005(2)
C23 0.053(3) 0.029(2) 0.045(3) 0.000(2) 0.000(2) 0.000(2)
O24 0.075(2) 0.0352(19) 0.087(3) -0.025(2) 0.004(2) -0.0080(18)
N25 0.058(3) 0.043(2) 0.072(3) -0.018(2) 0.005(2) 0.006(2)
C26 0.075(4) 0.057(3) 0.108(5) -0.021(4) 0.038(4) -0.023(3)
C27 0.073(4) 0.103(6) 0.144(7) -0.039(5) 0.046(4) -0.010(4)
N28 0.0349(18) 0.038(2) 0.058(2) 0.0010(18) -0.0041(17) -0.0011(16)
C29 0.053(3) 0.040(3) 0.058(3) -0.004(2) -0.002(2) 0.001(2)
C30 0.047(3) 0.044(3) 0.069(3) -0.004(2) -0.002(2) 0.015(2)
C31 0.037(2) 0.050(3) 0.054(3) -0.005(2) 0.003(2) 0.002(2)
C32 0.035(2) 0.041(2) 0.042(3) -0.001(2) 0.0025(18) -0.0009(19)
C33 0.040(2) 0.038(2) 0.058(3) 0.005(2) 0.000(2) 0.004(2)
C34 0.046(3) 0.047(3) 0.078(7) -0.002(3) 0.011(3) -0.003(2)
O35 0.077(3) 0.044(2) 0.183(12) -0.014(5) 0.057(4) -0.001(3)
N36 0.052(3) 0.045(3) 0.093(9) -0.012(4) 0.017(3) -0.012(2)
C34B 0.046(3) 0.047(3) 0.078(7) -0.002(3) 0.011(3) -0.003(2)
O35B 0.077(3) 0.044(2) 0.183(12) -0.014(5) 0.057(4) -0.001(3)
N36B 0.052(3) 0.045(3) 0.093(9) -0.012(4) 0.017(3) -0.012(2)
O37 0.038(2) 0.104(4) 0.134(4) 0.044(3) -0.001(2) -0.004(2)

loop_
_atom_type_symbol
_atom_type_description
_atom_type_scat_dispersion_real
_atom_type_scat_dispersion_imag
_atom_type_scat_source
C C 0.0033 0.0016 'International Tables Vol C Tables 4.2.6.8 and 6.1.1.4'
H H 0.0000 0.0000 'International Tables Vol C Tables 4.2.6.8 and 6.1.1.4'
N N 0.0061 0.0033 'International Tables Vol C Tables 4.2.6.8 and 6.1.1.4'
O O 0.0106 0.0060 'International Tables Vol C Tables 4.2.6.8 and 6.1.1.4'
Ca Ca 0.2262 0.3064 'International Tables Vol C Tables 4.2.6.8 and 6.1.1.4'
Cl Cl 0.1484 0.1585 'International Tables Vol C Tables 4.2.6.8 and 6.1.1.4'

loop_
_geom_angle_atom_site_label_1
_geom_angle_atom_site_label_2
_geom_angle_atom_site_label_3
_geom_angle
_geom_angle_site_symmetry_1
_geom_angle_site_symmetry_3
_geom_angle_publ_flag
O4 Ca1 O16 175.80(13) . . ?
O4 Ca1 O24 86.59(14) . 1_545 ?
O16 Ca1 O24 92.48(14) . 1_545 ?
O4 Ca1 O12 95.19(14) . 1_565 ?
O16 Ca1 O12 85.65(13) . 1_565 ?
O24 Ca1 O12 177.73(15) 1_545 1_565 ?
O4 Ca1 O37 91.14(16) . . ?
O16 Ca1 O37 92.94(15) . . ?
O24 Ca1 O37 89.55(19) 1_545 . ?
O12 Ca1 O37 91.83(18) 1_565 . ?
O4 Ca1 N28 91.71(13) . . ?
O16 Ca1 N28 84.21(12) . . ?
O24 Ca1 N28 90.93(12) 1_545 . ?
O12 Ca1 N28 87.61(12) 1_565 . ?
O37 Ca1 N28 177.13(16) . . ?
O4 Ca1 H37A 77.4(19) . . ?
O16 Ca1 H37A 106.7(19) . . ?
O24 Ca1 H37A 86.9(19) 1_545 . ?
O12 Ca1 H37A 94.9(19) 1_565 . ?
O37 Ca1 H37A 13.9(19) . . ?
N28 Ca1 H37A 169.0(19) . . ?
O4 Ca1 H37B 103.3(18) . . ?
O16 Ca1 H37B 80.9(18) . . ?
O24 Ca1 H37B 99.0(19) 1_545 . ?
O12 Ca1 H37B 82.0(19) 1_565 . ?
O37 Ca1 H37B 15.1(19) . . ?
N28 Ca1 H37B 162.4(19) . . ?
H37A Ca1 H37B 28(2) . . ?
C5 O4 Ca1 148.2(3) . . ?
O4 C5 N9 123.7(4) . . ?
O4 C5 C6 127.1(5) . . ?
N9 C5 C6 109.1(5) . . ?
C7 C6 C5 105.4(4) . . ?
C7 C6 H6A 110.7 . . ?
C5 C6 H6A 110.7 . . ?
C7 C6 H6B 110.7 . . ?
C5 C6 H6B 110.7 . . ?
H6A C6 H6B 108.8 . . ?
C6 C7 C8 105.4(4) . . ?
C6 C7 H7A 110.7 . . ?
C8 C7 H7A 110.7 . . ?
C6 C7 H7B 110.7 . . ?
C8 C7 H7B 110.7 . . ?
H7A C7 H7B 108.8 . . ?
N9 C8 C7 103.3(4) . . ?
N9 C8 H8A 111.1 . . ?
C7 C8 H8A 111.1 . . ?
N9 C8 H8B 111.1 . . ?
C7 C8 H8B 111.1 . . ?
H8A C8 H8B 109.1 . . ?
C5 N9 C10 123.1(4) . . ?
C5 N9 C8 113.2(4) . . ?
C10 N9 C8 123.2(4) . . ?
N9 C10 C14 111.9(3) . . ?
N9 C10 C11 112.4(3) . . ?
C14 C10 C11 112.0(4) . . ?
N9 C10 H10 106.7 . . ?
C14 C10 H10 106.7 . . ?
C11 C10 H10 106.7 . . ?
O12 C11 N13 122.1(4) . . ?
O12 C11 C10 118.3(4) . . ?
N13 C11 C10 119.5(4) . . ?
C11 O12 Ca1 156.8(3) . 1_545 ?
C11 N13 H13A 120.0 . . ?
C11 N13 H13B 120.0 . . ?
H13A N13 H13B 120.0 . . ?
C10 C14 C15 112.3(5) . . ?
C10 C14 H14A 109.1 . . ?
C15 C14 H14A 109.1 . . ?
C10 C14 H14B 109.1 . . ?
C15 C14 H14B 109.1 . . ?
H14A C14 H14B 107.9 . . ?
C14 C15 H15A 109.5 . . ?
C14 C15 H15B 109.5 . . ?
H15A C15 H15B 109.5 . . ?
C14 C15 H15C 109.5 . . ?
H15A C15 H15C 109.5 . . ?
H15B C15 H15C 109.5 . . ?
C17 O16 Ca1 152.2(3) . . ?
O16 C17 N21 124.0(4) . . ?
O16 C17 C18 126.7(4) . . ?
N21 C17 C18 109.3(4) . . ?
C17 C18 C19 103.7(4) . . ?
C17 C18 H18A 111.0 . . ?
C19 C18 H18A 111.0 . . ?
C17 C18 H18B 111.0 . . ?
C19 C18 H18B 111.0 . . ?
H18A C18 H18B 109.0 . . ?
C20 C19 C18 106.3(4) . . ?
C20 C19 H19A 110.5 . . ?
C18 C19 H19A 110.5 . . ?
C20 C19 H19B 110.5 . . ?
C18 C19 H19B 110.5 . . ?
H19A C19 H19B 108.7 . . ?
N21 C20 C19 103.6(4) . . ?
N21 C20 H20A 111.0 . . ?
C19 C20 H20A 111.0 . . ?
N21 C20 H20B 111.0 . . ?
C19 C20 H20B 111.0 . . ?
H20A C20 H20B 109.0 . . ?
C17 N21 C22 123.4(4) . . ?
C17 N21 C20 112.8(4) . . ?
C22 N21 C20 123.2(4) . . ?
N21 C22 C23 113.4(3) . . ?
N21 C22 C26 112.4(4) . . ?
C23 C22 C26 111.3(4) . . ?
N21 C22 H22 106.4 . . ?
C23 C22 H22 106.4 . . ?
C26 C22 H22 106.4 . . ?
O24 C23 N25 122.9(4) . . ?
O24 C23 C22 118.9(4) . . ?
N25 C23 C22 118.2(4) . . ?
C23 O24 Ca1 148.1(3) . 1_565 ?
C23 N25 H25A 120.0 . . ?
C23 N25 H25B 120.0 . . ?
H25A N25 H25B 120.0 . . ?
C27 C26 C22 113.4(5) . . ?
C27 C26 H26A 108.9 . . ?
C22 C26 H26A 108.9 . . ?
C27 C26 H26B 108.9 . . ?
C22 C26 H26B 108.9 . . ?
H26A C26 H26B 107.7 . . ?
C26 C27 H27A 109.5 . . ?
C26 C27 H27B 109.5 . . ?
H27A C27 H27B 109.5 . . ?
C26 C27 H27C 109.5 . . ?
H27A C27 H27C 109.5 . . ?
H27B C27 H27C 109.5 . . ?
C29 N28 C33 116.4(4) . . ?
C29 N28 Ca1 127.5(3) . . ?
C33 N28 Ca1 116.1(3) . . ?
N28 C29 C30 124.2(5) . . ?
N28 C29 H29 117.9 . . ?
C30 C29 H29 117.9 . . ?
C29 C30 C31 118.9(4) . . ?
C29 C30 H30 120.5 . . ?
C31 C30 H30 120.5 . . ?
C32 C31 C30 118.2(4) . . ?
C32 C31 H31 120.9 . . ?
C30 C31 H31 120.9 . . ?
C31 C32 C33 118.7(4) . . ?
C31 C32 C34 124.3(5) . . ?
C33 C32 C34 116.6(5) . . ?
N28 C33 C32 123.6(4) . . ?
N28 C33 H33 118.2 . . ?
C32 C33 H33 118.2 . . ?
O35 C34 N36 123.6(8) . . ?
O35 C34 C32 119.4(7) . . ?
N36 C34 C32 116.9(6) . . ?
C34 N36 H36A 120.0 . . ?
C34 N36 H36B 120.0 . . ?
H36A N36 H36B 120.0 . . ?
O35B C34B N36B 123.7 . . ?
C34B N36B H36C 120.0 . . ?
C34B N36B H36D 120.0 . . ?
H36C N36B H36D 120.0 . . ?
Ca1 O37 H37A 121(7) . . ?
Ca1 O37 H37B 118(6) . . ?
H37A O37 H37B 115(8) . . ?

loop_
_geom_bond_atom_site_label_1
_geom_bond_atom_site_label_2
_geom_bond_distance
_geom_bond_site_symmetry_2
_geom_bond_publ_flag
Ca1 O4 2.290(4) . ?
Ca1 O16 2.291(3) . ?
Ca1 O24 2.300(3) 1_545 ?
Ca1 O12 2.300(3) 1_565 ?
Ca1 O37 2.308(4) . ?
Ca1 N28 2.486(3) . ?
Ca1 H37A 2.78(9) . ?
Ca1 H37B 2.79(8) . ?
O4 C5 1.229(6) . ?
C5 N9 1.333(6) . ?
C5 C6 1.492(7) . ?
C6 C7 1.487(9) . ?
C6 H6A 0.9700 . ?
C6 H6B 0.9700 . ?
C7 C8 1.527(8) . ?
C7 H7A 0.9700 . ?
C7 H7B 0.9700 . ?
C8 N9 1.460(6) . ?
C8 H8A 0.9700 . ?
C8 H8B 0.9700 . ?
N9 C10 1.456(5) . ?
C10 C14 1.519(6) . ?
C10 C11 1.519(6) . ?
C10 H10 0.9800 . ?
C11 O12 1.236(5) . ?
C11 N13 1.312(6) . ?
O12 Ca1 2.300(3) 1_545 ?
N13 H13A 0.8600 . ?
N13 H13B 0.8600 . ?
C14 C15 1.528(8) . ?
C14 H14A 0.9700 . ?
C14 H14B 0.9700 . ?
C15 H15A 0.9600 . ?
C15 H15B 0.9600 . ?
C15 H15C 0.9600 . ?
O16 C17 1.227(5) . ?
C17 N21 1.333(6) . ?
C17 C18 1.496(6) . ?
C18 C19 1.508(9) . ?
C18 H18A 0.9700 . ?
C18 H18B 0.9700 . ?
C19 C20 1.487(8) . ?
C19 H19A 0.9700 . ?
C19 H19B 0.9700 . ?
C20 N21 1.461(6) . ?
C20 H20A 0.9700 . ?
C20 H20B 0.9700 . ?
N21 C22 1.454(5) . ?
C22 C23 1.511(6) . ?
C22 C26 1.527(7) . ?
C22 H22 0.9800 . ?
C23 O24 1.228(5) . ?
C23 N25 1.315(6) . ?
O24 Ca1 2.300(3) 1_565 ?
N25 H25A 0.8600 . ?
N25 H25B 0.8600 . ?
C26 C27 1.506(8) . ?
C26 H26A 0.9700 . ?
C26 H26B 0.9700 . ?
C27 H27A 0.9600 . ?
C27 H27B 0.9600 . ?
C27 H27C 0.9600 . ?
N28 C29 1.326(6) . ?
N28 C33 1.348(6) . ?
C29 C30 1.366(7) . ?
C29 H29 0.9300 . ?
C30 C31 1.390(7) . ?
C30 H30 0.9300 . ?
C31 C32 1.373(6) . ?
C31 H31 0.9300 . ?
C32 C33 1.379(6) . ?
C32 C34 1.518(7) . ?
C33 H33 0.9300 . ?
C34 O35 1.214(7) . ?
C34 N36 1.320(7) . ?
N36 H36A 0.8600 . ?
N36 H36B 0.8600 . ?
C34B O35B 1.2088 . ?
C34B N36B 1.3199 . ?
N36B H36C 0.8600 . ?
N36B H36D 0.8600 . ?
O37 H37A 0.78(9) . ?
O37 H37B 0.82(9) . ?

loop_
_geom_torsion_atom_site_label_1
_geom_torsion_atom_site_label_2
_geom_torsion_atom_site_label_3
_geom_torsion_atom_site_label_4
_geom_torsion
_geom_torsion_site_symmetry_1
_geom_torsion_site_symmetry_2
_geom_torsion_site_symmetry_3
_geom_torsion_site_symmetry_4
_geom_torsion_publ_flag
Ca1 O4 C5 N9 127.1(5) . . . . ?
Ca1 O4 C5 C6 -54.3(9) . . . . ?
O4 C5 C6 C7 170.8(5) . . . . ?
N9 C5 C6 C7 -10.4(6) . . . . ?
C5 C6 C7 C8 17.5(6) . . . . ?
C6 C7 C8 N9 -18.1(6) . . . . ?
O4 C5 N9 C10 5.2(7) . . . . ?
C6 C5 N9 C10 -173.6(4) . . . . ?
O4 C5 N9 C8 177.2(4) . . . . ?
C6 C5 N9 C8 -1.7(6) . . . . ?
C7 C8 N9 C5 12.6(6) . . . . ?
C7 C8 N9 C10 -175.5(4) . . . . ?
C5 N9 C10 C14 119.6(5) . . . . ?
C8 N9 C10 C14 -51.5(6) . . . . ?
C5 N9 C10 C11 -113.3(5) . . . . ?
C8 N9 C10 C11 75.5(5) . . . . ?
N9 C10 C11 O12 -165.8(4) . . . . ?
C14 C10 C11 O12 -38.8(6) . . . . ?
N9 C10 C11 N13 17.3(6) . . . . ?
C14 C10 C11 N13 144.4(4) . . . . ?
N13 C11 O12 Ca1 -0.9(11) . . . 1_545 ?
C10 C11 O12 Ca1 -177.6(6) . . . 1_545 ?
N9 C10 C14 C15 -62.8(6) . . . . ?
C11 C10 C14 C15 169.9(4) . . . . ?
Ca1 O16 C17 N21 125.5(6) . . . . ?
Ca1 O16 C17 C18 -56.2(9) . . . . ?
O16 C17 C18 C19 170.6(5) . . . . ?
N21 C17 C18 C19 -10.9(6) . . . . ?
C17 C18 C19 C20 19.2(6) . . . . ?
C18 C19 C20 N21 -20.3(6) . . . . ?
O16 C17 N21 C22 5.4(7) . . . . ?
C18 C17 N21 C22 -173.1(4) . . . . ?
O16 C17 N21 C20 176.5(4) . . . . ?
C18 C17 N21 C20 -2.1(5) . . . . ?
C19 C20 N21 C17 14.3(6) . . . . ?
C19 C20 N21 C22 -174.6(4) . . . . ?
C17 N21 C22 C23 -115.5(5) . . . . ?
C20 N21 C22 C23 74.3(5) . . . . ?
C17 N21 C22 C26 117.2(5) . . . . ?
C20 N21 C22 C26 -53.0(6) . . . . ?
N21 C22 C23 O24 -162.3(4) . . . . ?
C26 C22 C23 O24 -34.4(6) . . . . ?
N21 C22 C23 N25 19.3(6) . . . . ?
C26 C22 C23 N25 147.2(5) . . . . ?
N25 C23 O24 Ca1 4.8(10) . . . 1_565 ?
C22 C23 O24 Ca1 -173.5(4) . . . 1_565 ?
N21 C22 C26 C27 -59.4(7) . . . . ?
C23 C22 C26 C27 172.2(6) . . . . ?
C33 N28 C29 C30 -2.0(7) . . . . ?
Ca1 N28 C29 C30 177.0(4) . . . . ?
N28 C29 C30 C31 0.4(8) . . . . ?
C29 C30 C31 C32 1.6(7) . . . . ?
C30 C31 C32 C33 -1.8(7) . . . . ?
C30 C31 C32 C34 171.7(8) . . . . ?
C29 N28 C33 C32 1.6(7) . . . . ?
Ca1 N28 C33 C32 -177.4(3) . . . . ?
C31 C32 C33 N28 0.3(7) . . . . ?
C34 C32 C33 N28 -173.8(7) . . . . ?
C31 C32 C34 O35 -158.9(13) . . . . ?
C33 C32 C34 O35 14.8(16) . . . . ?
C31 C32 C34 N36 17.8(14) . . . . ?
C33 C32 C34 N36 -168.5(10) . . . . ?
